data_7135353
loop_
_publ_author_name
'He, Xiuyan'
'Wu, Changjiang'
'Hong, Dongjing'
'Fang, Huayi'
'Cui, Peng'

_publ_section_title
;
 A tetranuclear lanthanum-nickel hydrido complex supported by an
 arene-anchored bis(phosphinomethylamido) ligand.
;
_journal_issue 12
_journal_name_full 'Chemical communications (Cambridge, England)'
_journal_page_first 3807
_journal_page_last 3810
_journal_paper_doi 10.1039/d5cc06726j
_journal_volume 62
_journal_year 2026
_chemical_formula_moiety 'C66 H88 La2 N6 Ni2 P4, 2(C4 H8 O)'
_chemical_formula_sum 'C74 H104 La2 N6 Ni2 O2 P4'
_chemical_formula_weight 1628.75
_space_group_crystal_system triclinic
_space_group_IT_number 2
_space_group_name_Hall '-P 1'
_space_group_name_H-M_alt 'P -1'
_atom_sites_solution_hydrogens geom
_atom_sites_solution_primary dual
_atom_sites_solution_secondary difmap
_audit_creation_date 2024-10-18
_audit_creation_method
;
Olex2 1.5
(compiled 2022.04.07 svn.rca3783a0 for OlexSys, GUI svn.r6498)
;
_audit_update_record
;
2025-09-03 deposited with the CCDC.	2026-01-07 downloaded from the CCDC.
;
_cell_angle_alpha 75.419(2)
_cell_angle_beta 70.756(2)
_cell_angle_gamma 66.803(2)
_cell_formula_units_Z 1
_cell_length_a 11.5616(12)
_cell_length_b 11.8002(12)
_cell_length_c 16.2436(17)
_cell_measurement_reflns_used 2844
_cell_measurement_temperature 298(2)
_cell_measurement_theta_max 24.051
_cell_measurement_theta_min 2.163
_cell_volume 1904.0(3)
_computing_cell_refinement 'SAINT V8.40B (?, 2016)'
_computing_data_collection 'Bruker SMART APEX II diffractometer'
_computing_data_reduction 'SAINT V8.40B (?, 2016)'
_computing_molecular_graphics 'Olex2 1.5 (Dolomanov et al., 2009)'
_computing_publication_material 'Olex2 1.5 (Dolomanov et al., 2009)'
_computing_structure_refinement 'SHELXL 2019/3 (Sheldrick, 2015)'
_computing_structure_solution 'SHELXT 2018/2 (Sheldrick, 2018)'
_diffrn_ambient_temperature 298(2)
_diffrn_detector 'CCD area detector'
_diffrn_measured_fraction_theta_full 0.986
_diffrn_measured_fraction_theta_max 0.986
_diffrn_measurement_device 'three-circle diffractometer'
_diffrn_measurement_device_type 'Bruker APEX-II CCD'
_diffrn_measurement_method '\f and \w scans'
_diffrn_radiation_monochromator graphite
_diffrn_radiation_probe x-ray
_diffrn_radiation_type MoK\a
_diffrn_radiation_wavelength 0.71073
_diffrn_reflns_av_R_equivalents 0.0634
_diffrn_reflns_av_unetI/netI 0.0647
_diffrn_reflns_Laue_measured_fraction_full 0.986
_diffrn_reflns_Laue_measured_fraction_max 0.986
_diffrn_reflns_limit_h_max 13
_diffrn_reflns_limit_h_min -12
_diffrn_reflns_limit_k_max 14
_diffrn_reflns_limit_k_min -13
_diffrn_reflns_limit_l_max 19
_diffrn_reflns_limit_l_min 0
_diffrn_reflns_number 6865
_diffrn_reflns_point_group_measured_fraction_full 0.986
_diffrn_reflns_point_group_measured_fraction_max 0.986
_diffrn_reflns_theta_full 25.242
_diffrn_reflns_theta_max 25.345
_diffrn_reflns_theta_min 2.163
_diffrn_source 'sealed X-ray tube'
_diffrn_source_current 30.0
_diffrn_source_power 1.5
_diffrn_source_target Mo
_diffrn_source_voltage 50.0
_diffrn_standards_number 0
_exptl_absorpt_coefficient_mu 1.716
_exptl_absorpt_correction_T_max 0.745983
_exptl_absorpt_correction_T_min 0.491935
_exptl_absorpt_correction_type multi-scan
_exptl_absorpt_process_details
;
 TWINABS-2012/1 (Bruker,2012) was used for absorption correction.
 
For component 1:
 wR2(int) was 0.0914 before and 0.0458 after correction.
 
For component 2:
 wR2(int) was 0.0764 before and 0.0495 after correction.
 The Ratio of minimum to maximum transmission is 0.67.

Final HKLF 4 output contains 24098 reflections, Rint = 0.0765
 (10288 with I > 3sig(I), Rint = 0.0634)
;
_exptl_crystal_colour red
_exptl_crystal_colour_primary red
_exptl_crystal_density_diffrn 1.420
_exptl_crystal_density_method 'not measured'
_exptl_crystal_description block
_exptl_crystal_F_000 836
_exptl_crystal_size_max 0.3
_exptl_crystal_size_mid 0.255
_exptl_crystal_size_min 0.25
_refine_diff_density_max 1.100
_refine_diff_density_min -1.203
_refine_diff_density_rms 0.112
_refine_ls_extinction_method none
_refine_ls_goodness_of_fit_ref 1.114
_refine_ls_hydrogen_treatment constr
_refine_ls_matrix_type full
_refine_ls_number_parameters 460
_refine_ls_number_reflns 6865
_refine_ls_number_restraints 162
_refine_ls_restrained_S_all 1.106
_refine_ls_R_factor_all 0.0886
_refine_ls_R_factor_gt 0.0583
_refine_ls_shift/su_max 0.001
_refine_ls_shift/su_mean 0.000
_refine_ls_structure_factor_coef Fsqd
_refine_ls_weighting_details 'w=1/[\s^2^(Fo^2^)+(0.0876P)^2^] where P=(Fo^2^+2Fc^2^)/3'
_refine_ls_weighting_scheme calc
_refine_ls_wR_factor_gt 0.1484
_refine_ls_wR_factor_ref 0.1630
_reflns_Friedel_coverage 0.000
_reflns_number_gt 4669
_reflns_number_total 6865
_reflns_threshold_expression 'I > 2\s(I)'
_cod_data_source_file d5cc06726j2.cif
_cod_data_source_block 241017b
_cod_original_cell_volume 1904.1(3)
_cod_database_code 7135353
_shelx_shelxl_version_number 2019/3
_shelx_space_group_comment
;
The symmetry employed for this shelxl refinement is uniquely defined
by the following loop, which should always be used as a source of
symmetry information in preference to the above space-group names.
They are only intended as comments.
;
_shelx_estimated_absorpt_t_max 0.674
_shelx_estimated_absorpt_t_min 0.627
_olex2_refinement_description
;
1. Fixed Uiso
 At 1.2 times of:
  All C(H) groups, All C(H,H) groups
 At 1.5 times of:
  All C(H,H,H) groups
2. Restrained distances
 O1-C33 = O1-C36
 1.43 with sigma of 0.01
 C36-C35 = C35-C34 = C34-C33
 1.54 with sigma of 0.01
 C36-C34 = C35-C33
 2.515 with sigma of 0.02
 C33-C36
 2.336 with sigma of 0.02
3. Uiso/Uaniso restraints and constraints
C36A \\sim O1A \\sim C33A \\sim C34A \\sim C35A \\sim C34 \\sim O1 \\sim C33
\\sim C36 \\sim C35: within 2A with sigma of 0.01 and sigma for terminal atoms
of 0.02 within 2A
4. Same fragment restrains
{O1A, C33A, C34A, C35A, C36A} sigma for 1-2: 0.02, 1-3: 0.02
as in
{O1, C33, C34, C35, C36}
5. Others
 Sof(O1A)=Sof(C33A)=Sof(H33C)=Sof(H33D)=Sof(C34A)=Sof(H34C)=Sof(H34D)=
 Sof(C35A)=Sof(H35C)=Sof(H35D)=Sof(C36A)=Sof(H36C)=Sof(H36D)=1-FVAR(1)
 Sof(O1)=Sof(C33)=Sof(H33A)=Sof(H33B)=Sof(C34)=Sof(H34A)=Sof(H34B)=Sof(C35)=
 Sof(H35A)=Sof(H35B)=Sof(C36)=Sof(H36A)=Sof(H36B)=FVAR(1)
6.a Ternary CH refined with riding coordinates:
 C27(H27), C30(H30), C14(H14), C17(H17)
6.b Secondary CH2 refined with riding coordinates:
 C26(H26A,H26B), C13(H13A,H13B), C33(H33A,H33B), C34(H34A,H34B), C35(H35A,
 H35B), C36(H36A,H36B), C33A(H33C,H33D), C34A(H34C,H34D), C35A(H35C,H35D),
 C36A(H36C,H36D)
6.c Aromatic/amide H refined with riding coordinates:
 C2(H2), C9(H9), C4(H4), C21(H21), C8(H8), C10(H10), C24(H24), C11(H11),
 C23(H23), C6(H6), C22(H22), C5(H5)
6.d Idealised Me refined as rotating group:
 C28(H28A,H28B,H28C), C32(H32A,H32B,H32C), C31(H31A,H31B,H31C), C29(H29A,H29B,
 H29C), C15(H15A,H15B,H15C), C19(H19A,H19B,H19C), C16(H16A,H16B,H16C), C18(H18A,
 H18B,H18C)
;
_olex2_submission_special_instructions 'No special instructions were received'

loop_
_space_group_symop_operation_xyz
'x, y, z'
'-x, -y, -z'

loop_
_atom_site_label
_atom_site_type_symbol
_atom_site_fract_x
_atom_site_fract_y
_atom_site_fract_z
_atom_site_U_iso_or_equiv
_atom_site_adp_type
_atom_site_occupancy
_atom_site_site_symmetry_order
_atom_site_calc_flag
_atom_site_refinement_flags_posn
_atom_site_refinement_flags_adp
_atom_site_refinement_flags_occupancy
_atom_site_disorder_assembly
_atom_site_disorder_group
La1 La 0.55288(4) 0.43892(4) 0.83503(2) 0.05255(16) Uani 1 1 d . . . . .
Ni1 Ni 0.46097(8) 0.67666(8) 0.82105(5) 0.0525(2) Uani 1 1 d . . . . .
P2 P 0.30653(17) 0.68998(17) 0.76661(11) 0.0531(4) Uani 1 1 d . . . . .
P1 P 0.64844(19) 0.69011(18) 0.74257(12) 0.0573(5) Uani 1 1 d . . . . .
N2 N 0.3315(5) 0.4487(5) 0.8429(4) 0.0546(13) Uani 1 1 d . . . . .
N1 N 0.7160(5) 0.4597(5) 0.6914(3) 0.0561(13) Uani 1 1 d . . . . .
C2 C 0.5719(7) 0.2293(6) 0.7615(4) 0.0600(17) Uani 1 1 d . . . . .
H2 H 0.526535 0.258202 0.718332 0.072 Uiso 1 1 calc R U . . .
C1 C 0.7010(7) 0.2189(6) 0.7365(4) 0.0544(16) Uani 1 1 d . . . . .
C3 C 0.5049(8) 0.1988(6) 0.8482(4) 0.0601(18) Uani 1 1 d . . . . .
N3 N 0.3869(7) 0.6354(6) 1.0188(4) 0.0750(18) Uani 1 1 d . . . . .
C20 C 0.3618(7) 0.2264(6) 0.8772(4) 0.0581(17) Uani 1 1 d . . . . .
C7 C 0.7692(7) 0.2609(6) 0.6457(5) 0.0586(17) Uani 1 1 d . . . . .
C26 C 0.2313(7) 0.5714(6) 0.8297(5) 0.0583(17) Uani 1 1 d . . . . .
H26A H 0.177119 0.596407 0.886487 0.070 Uiso 1 1 calc R U . . .
H26B H 0.176024 0.565613 0.798251 0.070 Uiso 1 1 calc R U . . .
C25 C 0.2805(7) 0.3526(6) 0.8758(4) 0.0544(16) Uani 1 1 d . . . . .
C37 C 0.4128(7) 0.6531(7) 0.9440(5) 0.0560(16) Uani 1 1 d . . . . .
C27 C 0.3250(8) 0.6794(7) 0.6511(4) 0.0645(18) Uani 1 1 d . . . . .
H27 H 0.238535 0.691564 0.646155 0.077 Uiso 1 1 calc R U . . .
C9 C 0.8948(8) 0.2145(8) 0.4987(5) 0.076(2) Uani 1 1 d . . . . .
H9 H 0.933333 0.160066 0.456963 0.092 Uiso 1 1 calc R U . . .
C4 C 0.5787(8) 0.1473(7) 0.9110(5) 0.070(2) Uani 1 1 d . . . . .
H4 H 0.538637 0.123712 0.969126 0.084 Uiso 1 1 calc R U . . .
C30 C 0.1680(7) 0.8382(7) 0.7835(5) 0.070(2) Uani 1 1 d . . . . .
H30 H 0.192445 0.901376 0.736125 0.084 Uiso 1 1 calc R U . . .
C21 C 0.3078(9) 0.1320(7) 0.9112(5) 0.073(2) Uani 1 1 d . . . . .
H21 H 0.363009 0.049510 0.912127 0.088 Uiso 1 1 calc R U . . .
C12 C 0.7764(7) 0.3822(6) 0.6271(4) 0.0552(16) Uani 1 1 d . . . . .
C8 C 0.8274(8) 0.1810(8) 0.5831(5) 0.072(2) Uani 1 1 d . . . . .
H8 H 0.821012 0.101815 0.598373 0.086 Uiso 1 1 calc R U . . .
C10 C 0.9021(8) 0.3328(8) 0.4792(5) 0.075(2) Uani 1 1 d . . . . .
H10 H 0.946403 0.358289 0.422846 0.090 Uiso 1 1 calc R U . . .
C24 C 0.1450(8) 0.3729(7) 0.9094(5) 0.0666(19) Uani 1 1 d . . . . .
H24 H 0.087089 0.454283 0.910239 0.080 Uiso 1 1 calc R U . . .
C11 C 0.8463(7) 0.4141(7) 0.5404(5) 0.069(2) Uani 1 1 d . . . . .
H11 H 0.854712 0.492466 0.524168 0.083 Uiso 1 1 calc R U . . .
C13 C 0.7401(8) 0.5789(7) 0.6621(5) 0.0651(19) Uani 1 1 d . . . . .
H13A H 0.716477 0.616541 0.606928 0.078 Uiso 1 1 calc R U . . .
H13B H 0.832505 0.562848 0.651195 0.078 Uiso 1 1 calc R U . . .
C14 C 0.6261(8) 0.8410(7) 0.6690(6) 0.077(2) Uani 1 1 d . . . . .
H14 H 0.594529 0.834370 0.621976 0.092 Uiso 1 1 calc R U . . .
C23 C 0.0963(8) 0.2771(8) 0.9406(5) 0.076(2) Uani 1 1 d . . . . .
H23 H 0.006667 0.294909 0.960408 0.091 Uiso 1 1 calc R U . . .
C6 C 0.7682(8) 0.1692(7) 0.8015(5) 0.070(2) Uani 1 1 d . . . . .
H6 H 0.855681 0.161114 0.786733 0.084 Uiso 1 1 calc R U . . .
C22 C 0.1766(9) 0.1569(8) 0.9431(5) 0.077(2) Uani 1 1 d . . . . .
H22 H 0.142922 0.092381 0.966153 0.092 Uiso 1 1 calc R U . . .
C28 C 0.4145(9) 0.5510(9) 0.6254(5) 0.094(3) Uani 1 1 d . . . . .
H28A H 0.500138 0.534905 0.630505 0.140 Uiso 1 1 calc R U . . .
H28B H 0.419029 0.549006 0.565634 0.140 Uiso 1 1 calc R U . . .
H28C H 0.380539 0.488556 0.663763 0.140 Uiso 1 1 calc R U . . .
C5 C 0.7092(8) 0.1315(8) 0.8873(5) 0.080(2) Uani 1 1 d . . . . .
H5 H 0.757498 0.095602 0.928917 0.096 Uiso 1 1 calc R U . . .
C32 C 0.1478(9) 0.8812(8) 0.8680(6) 0.095(3) Uani 1 1 d . . . . .
H32A H 0.071917 0.954700 0.876121 0.142 Uiso 1 1 calc R U . . .
H32B H 0.222616 0.899643 0.865947 0.142 Uiso 1 1 calc R U . . .
H32C H 0.135988 0.816740 0.916235 0.142 Uiso 1 1 calc R U . . .
C17 C 0.7695(8) 0.6723(9) 0.8004(6) 0.083(3) Uani 1 1 d . . . . .
H17 H 0.845618 0.686590 0.755948 0.100 Uiso 1 1 calc R U . . .
C31 C 0.0400(8) 0.8371(8) 0.7753(7) 0.097(3) Uani 1 1 d . . . . .
H31A H 0.007085 0.782812 0.824157 0.145 Uiso 1 1 calc R U . . .
H31B H 0.055444 0.807953 0.721296 0.145 Uiso 1 1 calc R U . . .
H31C H -0.022653 0.919916 0.775490 0.145 Uiso 1 1 calc R U . . .
C29 C 0.3704(10) 0.7801(9) 0.5858(5) 0.095(3) Uani 1 1 d . . . . .
H29A H 0.306837 0.860345 0.597304 0.142 Uiso 1 1 calc R U . . .
H29B H 0.380989 0.768504 0.527050 0.142 Uiso 1 1 calc R U . . .
H29C H 0.452170 0.775212 0.591892 0.142 Uiso 1 1 calc R U . . .
C15 C 0.5243(11) 0.9485(9) 0.7131(7) 0.118(4) Uani 1 1 d . . . . .
H15A H 0.442221 0.934921 0.733720 0.176 Uiso 1 1 calc R U . . .
H15B H 0.516631 1.023634 0.671731 0.176 Uiso 1 1 calc R U . . .
H15C H 0.548568 0.956123 0.761990 0.176 Uiso 1 1 calc R U . . .
C19 C 0.7170(11) 0.7672(12) 0.8630(7) 0.118(4) Uani 1 1 d . . . . .
H19A H 0.692916 0.849597 0.830897 0.177 Uiso 1 1 calc R U . . .
H19B H 0.782811 0.756858 0.890757 0.177 Uiso 1 1 calc R U . . .
H19C H 0.641891 0.755513 0.907187 0.177 Uiso 1 1 calc R U . . .
C16 C 0.7557(9) 0.8702(9) 0.6226(6) 0.099(3) Uani 1 1 d . . . . .
H16A H 0.786731 0.884656 0.665659 0.148 Uiso 1 1 calc R U . . .
H16B H 0.739497 0.943009 0.579409 0.148 Uiso 1 1 calc R U . . .
H16C H 0.820144 0.800723 0.594243 0.148 Uiso 1 1 calc R U . . .
C18 C 0.8133(11) 0.5401(11) 0.8465(8) 0.120(4) Uani 1 1 d . . . . .
H18A H 0.741626 0.525345 0.893038 0.181 Uiso 1 1 calc R U . . .
H18B H 0.883243 0.528025 0.870824 0.181 Uiso 1 1 calc R U . . .
H18C H 0.842694 0.482951 0.805034 0.181 Uiso 1 1 calc R U . . .
O1 O 0.7349(18) 0.7849(17) 0.4300(10) 0.180(5) Uani 0.674(15) 1 d D U P A 1
C33 C 0.703(2) 0.711(3) 0.3907(14) 0.167(5) Uani 0.674(15) 1 d D U P A 1
H33A H 0.629596 0.760603 0.365705 0.200 Uiso 0.674(15) 1 calc R U P A 1
H33B H 0.680801 0.643717 0.433607 0.200 Uiso 0.674(15) 1 calc R U P A 1
C34 C 0.826(2) 0.659(2) 0.3184(15) 0.169(5) Uani 0.674(15) 1 d D U P A 1
H34A H 0.804229 0.651578 0.267777 0.203 Uiso 0.674(15) 1 calc R U P A 1
H34B H 0.881222 0.578273 0.340134 0.203 Uiso 0.674(15) 1 calc R U P A 1
C35 C 0.895(2) 0.756(3) 0.2943(13) 0.175(5) Uani 0.674(15) 1 d D U P A 1
H35A H 0.868877 0.818333 0.245555 0.211 Uiso 0.674(15) 1 calc R U P A 1
H35B H 0.988598 0.717037 0.278571 0.211 Uiso 0.674(15) 1 calc R U P A 1
C36 C 0.847(2) 0.816(2) 0.3796(15) 0.176(5) Uani 0.674(15) 1 d D U P A 1
H36A H 0.913857 0.782108 0.411512 0.211 Uiso 0.674(15) 1 calc R U P A 1
H36B H 0.825776 0.905275 0.365944 0.211 Uiso 0.674(15) 1 calc R U P A 1
O1A O 0.879(3) 0.823(4) 0.319(2) 0.175(5) Uani 0.326(15) 1 d D U P A 2
C33A C 0.762(4) 0.885(4) 0.376(3) 0.180(6) Uani 0.326(15) 1 d D U P A 2
H33C H 0.718220 0.965435 0.346443 0.216 Uiso 0.326(15) 1 calc R U P A 2
H33D H 0.778458 0.898618 0.427332 0.216 Uiso 0.326(15) 1 calc R U P A 2
C34A C 0.679(3) 0.803(5) 0.404(4) 0.176(5) Uani 0.326(15) 1 d D U P A 2
H34C H 0.591821 0.850457 0.396816 0.211 Uiso 0.326(15) 1 calc R U P A 2
H34D H 0.672097 0.766119 0.465442 0.211 Uiso 0.326(15) 1 calc R U P A 2
C35A C 0.750(4) 0.702(4) 0.343(4) 0.173(5) Uani 0.326(15) 1 d D U P A 2
H35C H 0.720205 0.726305 0.289913 0.207 Uiso 0.326(15) 1 calc R U P A 2
H35D H 0.739435 0.622763 0.372620 0.207 Uiso 0.326(15) 1 calc R U P A 2
C36A C 0.894(3) 0.695(3) 0.322(3) 0.173(5) Uani 0.326(15) 1 d D U P A 2
H36C H 0.935156 0.640989 0.368372 0.207 Uiso 0.326(15) 1 calc R U P A 2
H36D H 0.945394 0.665019 0.266332 0.207 Uiso 0.326(15) 1 calc R U P A 2

loop_
_atom_site_aniso_label
_atom_site_aniso_U_11
_atom_site_aniso_U_22
_atom_site_aniso_U_33
_atom_site_aniso_U_23
_atom_site_aniso_U_13
_atom_site_aniso_U_12
La1 0.0588(3) 0.0513(3) 0.0485(2) -0.00883(16) -0.01230(17) -0.02004(19)
Ni1 0.0563(5) 0.0529(5) 0.0517(5) -0.0123(4) -0.0110(4) -0.0216(4)
P2 0.0555(10) 0.0499(10) 0.0549(9) -0.0087(8) -0.0139(8) -0.0186(8)
P1 0.0597(11) 0.0571(11) 0.0604(10) -0.0134(8) -0.0096(9) -0.0271(9)
N2 0.053(3) 0.048(3) 0.065(3) -0.005(3) -0.017(3) -0.020(3)
N1 0.057(3) 0.054(3) 0.058(3) -0.011(3) -0.008(3) -0.023(3)
C2 0.069(5) 0.051(4) 0.060(4) -0.015(3) -0.008(3) -0.023(3)
C1 0.056(4) 0.041(4) 0.061(4) -0.014(3) -0.007(3) -0.014(3)
C3 0.081(5) 0.041(4) 0.061(4) -0.014(3) -0.007(4) -0.028(4)
N3 0.084(5) 0.083(5) 0.056(4) -0.014(3) -0.026(3) -0.018(4)
C20 0.079(5) 0.046(4) 0.053(4) -0.009(3) -0.009(3) -0.030(4)
C7 0.056(4) 0.050(4) 0.067(4) -0.019(3) -0.009(3) -0.015(3)
C26 0.054(4) 0.050(4) 0.069(4) -0.010(3) -0.011(3) -0.020(3)
C25 0.072(5) 0.048(4) 0.049(3) -0.010(3) -0.009(3) -0.030(3)
C37 0.061(4) 0.054(4) 0.060(4) -0.016(3) -0.022(3) -0.016(3)
C27 0.067(5) 0.073(5) 0.060(4) -0.011(4) -0.021(4) -0.026(4)
C9 0.085(6) 0.084(6) 0.065(5) -0.033(4) -0.011(4) -0.026(5)
C4 0.082(6) 0.053(5) 0.056(4) 0.003(3) -0.009(4) -0.018(4)
C30 0.071(5) 0.041(4) 0.091(5) -0.010(4) -0.026(4) -0.008(3)
C21 0.092(6) 0.048(4) 0.076(5) -0.006(4) -0.014(4) -0.028(4)
C12 0.059(4) 0.052(4) 0.057(4) -0.011(3) -0.012(3) -0.022(3)
C8 0.073(5) 0.072(5) 0.073(5) -0.025(4) -0.006(4) -0.030(4)
C10 0.084(6) 0.081(6) 0.060(4) -0.017(4) -0.005(4) -0.035(5)
C24 0.067(5) 0.055(5) 0.073(5) -0.005(4) -0.012(4) -0.023(4)
C11 0.073(5) 0.063(5) 0.059(4) -0.018(4) 0.003(4) -0.023(4)
C13 0.073(5) 0.055(4) 0.064(4) -0.008(3) -0.009(4) -0.026(4)
C14 0.094(6) 0.051(5) 0.088(5) -0.003(4) -0.019(5) -0.034(4)
C23 0.075(5) 0.078(6) 0.079(5) 0.005(4) -0.017(4) -0.042(5)
C6 0.060(5) 0.071(5) 0.070(5) -0.010(4) -0.009(4) -0.020(4)
C22 0.081(6) 0.070(6) 0.080(5) -0.002(4) -0.008(4) -0.042(5)
C28 0.110(7) 0.101(7) 0.068(5) -0.034(5) -0.023(5) -0.021(6)
C5 0.082(6) 0.072(6) 0.069(5) 0.003(4) -0.025(4) -0.013(4)
C32 0.098(7) 0.076(6) 0.101(6) -0.031(5) -0.017(5) -0.016(5)
C17 0.053(5) 0.108(7) 0.100(6) -0.017(5) -0.021(4) -0.037(5)
C31 0.065(5) 0.077(6) 0.145(9) -0.027(6) -0.033(6) -0.009(4)
C29 0.118(8) 0.108(8) 0.070(5) 0.004(5) -0.024(5) -0.061(6)
C15 0.117(8) 0.071(7) 0.138(9) -0.030(6) 0.011(7) -0.031(6)
C19 0.126(9) 0.168(12) 0.101(7) -0.054(7) -0.013(6) -0.084(8)
C16 0.105(7) 0.082(7) 0.110(7) -0.004(5) -0.008(6) -0.055(6)
C18 0.104(8) 0.136(10) 0.144(10) 0.018(8) -0.073(8) -0.054(7)
O1 0.182(9) 0.194(11) 0.177(9) -0.076(8) -0.032(7) -0.059(8)
C33 0.173(9) 0.187(11) 0.170(10) -0.082(8) -0.038(8) -0.062(8)
C34 0.176(10) 0.188(11) 0.169(10) -0.082(8) -0.036(8) -0.060(8)
C35 0.179(9) 0.189(11) 0.175(10) -0.081(8) -0.032(8) -0.058(8)
C36 0.176(9) 0.190(11) 0.177(10) -0.078(8) -0.033(8) -0.058(8)
O1A 0.179(9) 0.189(11) 0.175(10) -0.082(9) -0.034(8) -0.057(9)
C33A 0.180(10) 0.192(11) 0.179(10) -0.075(9) -0.030(9) -0.058(9)
C34A 0.177(10) 0.192(11) 0.176(10) -0.076(8) -0.034(8) -0.060(9)
C35A 0.177(9) 0.190(11) 0.173(10) -0.080(8) -0.035(8) -0.060(8)
C36A 0.176(9) 0.188(11) 0.174(10) -0.081(9) -0.034(8) -0.059(9)

loop_
_atom_type_symbol
_atom_type_description
_atom_type_scat_dispersion_real
_atom_type_scat_dispersion_imag
_atom_type_scat_source
C C 0.0033 0.0016 'International Tables Vol C Tables 4.2.6.8 and 6.1.1.4'
H H 0.0000 0.0000 'International Tables Vol C Tables 4.2.6.8 and 6.1.1.4'
La La -0.2871 2.4523 'International Tables Vol C Tables 4.2.6.8 and 6.1.1.4'
N N 0.0061 0.0033 'International Tables Vol C Tables 4.2.6.8 and 6.1.1.4'
Ni Ni 0.3393 1.1124 'International Tables Vol C Tables 4.2.6.8 and 6.1.1.4'
O O 0.0106 0.0060 'International Tables Vol C Tables 4.2.6.8 and 6.1.1.4'
P P 0.1023 0.0942 'International Tables Vol C Tables 4.2.6.8 and 6.1.1.4'

loop_
_geom_angle_atom_site_label_1
_geom_angle_atom_site_label_2
_geom_angle_atom_site_label_3
_geom_angle
_geom_angle_site_symmetry_1
_geom_angle_site_symmetry_3
_geom_angle_publ_flag
Ni1 La1 P2 39.07(3) . . ?
Ni1 La1 P1 39.69(4) . . ?
Ni1 La1 C2 142.70(15) . . ?
Ni1 La1 C1 145.25(13) . . ?
Ni1 La1 C3 147.49(15) . . ?
Ni1 La1 C37 37.65(14) . . ?
P1 La1 P2 68.32(4) . . ?
N2 La1 Ni1 86.68(13) . . ?
N2 La1 P2 52.09(13) . . ?
N2 La1 P1 120.39(13) . . ?
N2 La1 N1 121.93(18) . . ?
N2 La1 C2 70.5(2) . . ?
N2 La1 C1 96.96(19) . . ?
N2 La1 C3 60.88(19) . . ?
N2 La1 N3 114.4(2) . 2_667 ?
N2 La1 C37 85.35(18) . . ?
N1 La1 Ni1 88.12(13) . . ?
N1 La1 P2 92.91(13) . . ?
N1 La1 P1 53.77(13) . . ?
N1 La1 C2 80.14(18) . . ?
N1 La1 C1 60.62(18) . . ?
N1 La1 C3 106.55(18) . . ?
N1 La1 N3 122.7(2) . 2_667 ?
N1 La1 C37 120.59(19) . . ?
C2 La1 P2 105.91(15) . . ?
C2 La1 P1 132.05(13) . . ?
C2 La1 C1 26.83(18) . . ?
C2 La1 C3 27.09(18) . . ?
C2 La1 C37 154.7(2) . . ?
C1 La1 P2 121.89(14) . . ?
C1 La1 P1 114.18(13) . . ?
C1 La1 C3 47.78(18) . . ?
C1 La1 C37 176.21(18) . . ?
C3 La1 P2 109.87(15) . . ?
C3 La1 P1 159.08(13) . . ?
C3 La1 C37 131.98(19) . . ?
N3 La1 Ni1 105.71(16) 2_667 . ?
N3 La1 P2 132.23(16) 2_667 . ?
N3 La1 P1 105.76(16) 2_667 . ?
N3 La1 C2 110.5(2) 2_667 . ?
N3 La1 C1 104.1(2) 2_667 . ?
N3 La1 C3 90.8(2) 2_667 . ?
N3 La1 C37 72.2(2) 2_667 . ?
C37 La1 P2 61.89(13) . . ?
C37 La1 P1 66.83(14) . . ?
P2 Ni1 La1 93.19(6) . . ?
P1 Ni1 La1 91.40(6) . . ?
P1 Ni1 P2 124.34(8) . . ?
C37 Ni1 La1 85.5(2) . . ?
C37 Ni1 P2 112.1(2) . . ?
C37 Ni1 P1 123.6(2) . . ?
Ni1 P2 La1 47.74(4) . . ?
C26 P2 La1 74.2(2) . . ?
C26 P2 Ni1 109.7(2) . . ?
C26 P2 C30 102.7(3) . . ?
C27 P2 La1 106.5(3) . . ?
C27 P2 Ni1 125.8(3) . . ?
C27 P2 C26 103.0(3) . . ?
C27 P2 C30 101.3(4) . . ?
C30 P2 La1 151.9(3) . . ?
C30 P2 Ni1 111.6(3) . . ?
Ni1 P1 La1 48.91(4) . . ?
C13 P1 La1 75.5(2) . . ?
C13 P1 Ni1 115.0(2) . . ?
C13 P1 C14 101.3(4) . . ?
C13 P1 C17 103.5(4) . . ?
C14 P1 La1 149.0(3) . . ?
C14 P1 Ni1 110.2(3) . . ?
C17 P1 La1 103.7(3) . . ?
C17 P1 Ni1 118.3(3) . . ?
C17 P1 C14 107.0(4) . . ?
C26 N2 La1 118.9(4) . . ?
C25 N2 La1 126.9(4) . . ?
C25 N2 C26 113.0(5) . . ?
C12 N1 La1 129.7(4) . . ?
C12 N1 C13 112.3(5) . . ?
C13 N1 La1 117.3(4) . . ?
La1 C2 H2 109.6 . . ?
C1 C2 La1 80.3(4) . . ?
C1 C2 H2 118.1 . . ?
C1 C2 C3 123.8(7) . . ?
C3 C2 La1 81.5(4) . . ?
C3 C2 H2 118.1 . . ?
C2 C1 La1 72.9(4) . . ?
C2 C1 C7 123.5(6) . . ?
C2 C1 C6 116.9(6) . . ?
C7 C1 La1 109.2(4) . . ?
C6 C1 La1 86.0(4) . . ?
C6 C1 C7 119.6(6) . . ?
C2 C3 La1 71.4(4) . . ?
C2 C3 C20 123.6(7) . . ?
C2 C3 C4 116.6(7) . . ?
C20 C3 La1 107.4(4) . . ?
C4 C3 La1 86.8(4) . . ?
C4 C3 C20 119.6(6) . . ?
C37 N3 La1 152.4(6) . 2_667 ?
C25 C20 C3 117.8(6) . . ?
C21 C20 C3 121.8(7) . . ?
C21 C20 C25 120.2(7) . . ?
C12 C7 C1 118.0(6) . . ?
C8 C7 C1 120.2(6) . . ?
C8 C7 C12 121.7(6) . . ?
P2 C26 H26A 109.4 . . ?
P2 C26 H26B 109.4 . . ?
N2 C26 P2 111.0(4) . . ?
N2 C26 H26A 109.4 . . ?
N2 C26 H26B 109.4 . . ?
H26A C26 H26B 108.0 . . ?
N2 C25 C20 121.5(6) . . ?
N2 C25 C24 123.3(6) . . ?
C20 C25 C24 115.2(6) . . ?
Ni1 C37 La1 56.81(18) . . ?
N3 C37 La1 121.3(6) . . ?
N3 C37 Ni1 177.8(7) . . ?
P2 C27 H27 107.0 . . ?
C28 C27 P2 112.4(5) . . ?
C28 C27 H27 107.0 . . ?
C29 C27 P2 113.1(6) . . ?
C29 C27 H27 107.0 . . ?
C29 C27 C28 110.1(7) . . ?
C8 C9 H9 121.6 . . ?
C10 C9 H9 121.6 . . ?
C10 C9 C8 116.8(7) . . ?
C3 C4 H4 119.6 . . ?
C5 C4 C3 120.9(7) . . ?
C5 C4 H4 119.6 . . ?
P2 C30 H30 106.3 . . ?
C32 C30 P2 112.2(6) . . ?
C32 C30 H30 106.3 . . ?
C32 C30 C31 110.9(8) . . ?
C31 C30 P2 114.4(6) . . ?
C31 C30 H30 106.3 . . ?
C20 C21 H21 118.9 . . ?
C22 C21 C20 122.1(8) . . ?
C22 C21 H21 118.9 . . ?
N1 C12 C7 119.9(6) . . ?
N1 C12 C11 125.2(6) . . ?
C11 C12 C7 114.9(6) . . ?
C7 C8 C9 122.3(7) . . ?
C7 C8 H8 118.9 . . ?
C9 C8 H8 118.9 . . ?
C9 C10 H10 118.8 . . ?
C11 C10 C9 122.3(7) . . ?
C11 C10 H10 118.8 . . ?
C25 C24 H24 118.8 . . ?
C23 C24 C25 122.5(7) . . ?
C23 C24 H24 118.8 . . ?
C12 C11 H11 119.0 . . ?
C10 C11 C12 122.0(7) . . ?
C10 C11 H11 119.0 . . ?
P1 C13 H13A 108.9 . . ?
P1 C13 H13B 108.9 . . ?
N1 C13 P1 113.4(5) . . ?
N1 C13 H13A 108.9 . . ?
N1 C13 H13B 108.9 . . ?
H13A C13 H13B 107.7 . . ?
P1 C14 H14 106.3 . . ?
C15 C14 P1 113.3(6) . . ?
C15 C14 H14 106.3 . . ?
C15 C14 C16 110.2(7) . . ?
C16 C14 P1 113.8(6) . . ?
C16 C14 H14 106.3 . . ?
C24 C23 H23 119.4 . . ?
C22 C23 C24 121.1(8) . . ?
C22 C23 H23 119.4 . . ?
C1 C6 H6 118.9 . . ?
C5 C6 C1 122.1(7) . . ?
C5 C6 H6 118.9 . . ?
C21 C22 H22 120.6 . . ?
C23 C22 C21 118.8(7) . . ?
C23 C22 H22 120.6 . . ?
C27 C28 H28A 109.5 . . ?
C27 C28 H28B 109.5 . . ?
C27 C28 H28C 109.5 . . ?
H28A C28 H28B 109.5 . . ?
H28A C28 H28C 109.5 . . ?
H28B C28 H28C 109.5 . . ?
C4 C5 C6 119.6(8) . . ?
C4 C5 H5 120.2 . . ?
C6 C5 H5 120.2 . . ?
C30 C32 H32A 109.5 . . ?
C30 C32 H32B 109.5 . . ?
C30 C32 H32C 109.5 . . ?
H32A C32 H32B 109.5 . . ?
H32A C32 H32C 109.5 . . ?
H32B C32 H32C 109.5 . . ?
P1 C17 H17 107.8 . . ?
C19 C17 P1 111.6(7) . . ?
C19 C17 H17 107.8 . . ?
C19 C17 C18 112.2(9) . . ?
C18 C17 P1 109.4(6) . . ?
C18 C17 H17 107.8 . . ?
C30 C31 H31A 109.5 . . ?
C30 C31 H31B 109.5 . . ?
C30 C31 H31C 109.5 . . ?
H31A C31 H31B 109.5 . . ?
H31A C31 H31C 109.5 . . ?
H31B C31 H31C 109.5 . . ?
C27 C29 H29A 109.5 . . ?
C27 C29 H29B 109.5 . . ?
C27 C29 H29C 109.5 . . ?
H29A C29 H29B 109.5 . . ?
H29A C29 H29C 109.5 . . ?
H29B C29 H29C 109.5 . . ?
C14 C15 H15A 109.5 . . ?
C14 C15 H15B 109.5 . . ?
C14 C15 H15C 109.5 . . ?
H15A C15 H15B 109.5 . . ?
H15A C15 H15C 109.5 . . ?
H15B C15 H15C 109.5 . . ?
C17 C19 H19A 109.5 . . ?
C17 C19 H19B 109.5 . . ?
C17 C19 H19C 109.5 . . ?
H19A C19 H19B 109.5 . . ?
H19A C19 H19C 109.5 . . ?
H19B C19 H19C 109.5 . . ?
C14 C16 H16A 109.5 . . ?
C14 C16 H16B 109.5 . . ?
C14 C16 H16C 109.5 . . ?
H16A C16 H16B 109.5 . . ?
H16A C16 H16C 109.5 . . ?
H16B C16 H16C 109.5 . . ?
C17 C18 H18A 109.5 . . ?
C17 C18 H18B 109.5 . . ?
C17 C18 H18C 109.5 . . ?
H18A C18 H18B 109.5 . . ?
H18A C18 H18C 109.5 . . ?
H18B C18 H18C 109.5 . . ?
C33 O1 C36 114.4(12) . . ?
O1 C33 H33A 110.8 . . ?
O1 C33 H33B 110.8 . . ?
O1 C33 C34 104.7(11) . . ?
H33A C33 H33B 108.9 . . ?
C34 C33 H33A 110.8 . . ?
C34 C33 H33B 110.8 . . ?
C33 C34 H34A 110.9 . . ?
C33 C34 H34B 110.9 . . ?
C33 C34 C35 104.0(10) . . ?
H34A C34 H34B 109.0 . . ?
C35 C34 H34A 110.9 . . ?
C35 C34 H34B 110.9 . . ?
C34 C35 H35A 111.1 . . ?
C34 C35 H35B 111.1 . . ?
C34 C35 C36 103.5(10) . . ?
H35A C35 H35B 109.0 . . ?
C36 C35 H35A 111.1 . . ?
C36 C35 H35B 111.1 . . ?
O1 C36 C35 105.6(11) . . ?
O1 C36 H36A 110.6 . . ?
O1 C36 H36B 110.6 . . ?
C35 C36 H36A 110.6 . . ?
C35 C36 H36B 110.6 . . ?
H36A C36 H36B 108.7 . . ?
C33A O1A C36A 112.0(18) . . ?
O1A C33A H33C 110.4 . . ?
O1A C33A H33D 110.4 . . ?
O1A C33A C34A 106.7(14) . . ?
H33C C33A H33D 108.6 . . ?
C34A C33A H33C 110.4 . . ?
C34A C33A H33D 110.4 . . ?
C33A C34A H34C 110.8 . . ?
C33A C34A H34D 110.8 . . ?
C33A C34A C35A 104.8(15) . . ?
H34C C34A H34D 108.9 . . ?
C35A C34A H34C 110.8 . . ?
C35A C34A H34D 110.8 . . ?
C34A C35A H35C 111.5 . . ?
C34A C35A H35D 111.5 . . ?
C34A C35A C36A 101.6(16) . . ?
H35C C35A H35D 109.3 . . ?
C36A C35A H35C 111.5 . . ?
C36A C35A H35D 111.5 . . ?
O1A C36A C35A 101.9(17) . . ?
O1A C36A H36C 111.4 . . ?
O1A C36A H36D 111.4 . . ?
C35A C36A H36C 111.4 . . ?
C35A C36A H36D 111.4 . . ?
H36C C36A H36D 109.2 . . ?

loop_
_geom_bond_atom_site_label_1
_geom_bond_atom_site_label_2
_geom_bond_distance
_geom_bond_site_symmetry_2
_geom_bond_publ_flag
La1 Ni1 2.5576(10) . ?
La1 P2 3.4505(19) . ?
La1 P1 3.3922(18) . ?
La1 N2 2.478(5) . ?
La1 N1 2.497(5) . ?
La1 C2 2.912(7) . ?
La1 C1 3.002(7) . ?
La1 C3 3.039(6) . ?
La1 N3 2.540(6) 2_667 ?
La1 C37 3.047(7) . ?
Ni1 P2 2.1783(19) . ?
Ni1 P1 2.167(2) . ?
Ni1 C37 1.867(7) . ?
P2 C26 1.848(6) . ?
P2 C27 1.848(7) . ?
P2 C30 1.856(7) . ?
P1 C13 1.846(8) . ?
P1 C14 1.853(7) . ?
P1 C17 1.850(8) . ?
N2 C26 1.473(8) . ?
N2 C25 1.389(8) . ?
N1 C12 1.383(8) . ?
N1 C13 1.472(8) . ?
C2 H2 0.9300 . ?
C2 C1 1.375(9) . ?
C2 C3 1.399(9) . ?
C1 C7 1.489(9) . ?
C1 C6 1.390(10) . ?
C3 C20 1.484(10) . ?
C3 C4 1.412(10) . ?
N3 C37 1.136(8) . ?
C20 C25 1.413(10) . ?
C20 C21 1.395(9) . ?
C7 C12 1.417(9) . ?
C7 C8 1.380(10) . ?
C26 H26A 0.9700 . ?
C26 H26B 0.9700 . ?
C25 C24 1.420(10) . ?
C27 H27 0.9800 . ?
C27 C28 1.530(11) . ?
C27 C29 1.518(10) . ?
C9 H9 0.9300 . ?
C9 C8 1.383(10) . ?
C9 C10 1.381(11) . ?
C4 H4 0.9300 . ?
C4 C5 1.375(11) . ?
C30 H30 0.9800 . ?
C30 C32 1.498(12) . ?
C30 C31 1.534(11) . ?
C21 H21 0.9300 . ?
C21 C22 1.365(11) . ?
C12 C11 1.414(9) . ?
C8 H8 0.9300 . ?
C10 H10 0.9300 . ?
C10 C11 1.376(11) . ?
C24 H24 0.9300 . ?
C24 C23 1.369(10) . ?
C11 H11 0.9300 . ?
C13 H13A 0.9700 . ?
C13 H13B 0.9700 . ?
C14 H14 0.9800 . ?
C14 C15 1.494(12) . ?
C14 C16 1.569(11) . ?
C23 H23 0.9300 . ?
C23 C22 1.354(12) . ?
C6 H6 0.9300 . ?
C6 C5 1.381(10) . ?
C22 H22 0.9300 . ?
C28 H28A 0.9600 . ?
C28 H28B 0.9600 . ?
C28 H28C 0.9600 . ?
C5 H5 0.9300 . ?
C32 H32A 0.9600 . ?
C32 H32B 0.9600 . ?
C32 H32C 0.9600 . ?
C17 H17 0.9800 . ?
C17 C19 1.513(13) . ?
C17 C18 1.514(13) . ?
C31 H31A 0.9600 . ?
C31 H31B 0.9600 . ?
C31 H31C 0.9600 . ?
C29 H29A 0.9600 . ?
C29 H29B 0.9600 . ?
C29 H29C 0.9600 . ?
C15 H15A 0.9600 . ?
C15 H15B 0.9600 . ?
C15 H15C 0.9600 . ?
C19 H19A 0.9600 . ?
C19 H19B 0.9600 . ?
C19 H19C 0.9600 . ?
C16 H16A 0.9600 . ?
C16 H16B 0.9600 . ?
C16 H16C 0.9600 . ?
C18 H18A 0.9600 . ?
C18 H18B 0.9600 . ?
C18 H18C 0.9600 . ?
O1 C33 1.414(9) . ?
O1 C36 1.417(9) . ?
C33 H33A 0.9700 . ?
C33 H33B 0.9700 . ?
C33 C34 1.536(9) . ?
C34 H34A 0.9700 . ?
C34 H34B 0.9700 . ?
C34 C35 1.543(9) . ?
C35 H35A 0.9700 . ?
C35 H35B 0.9700 . ?
C35 C36 1.548(10) . ?
C36 H36A 0.9700 . ?
C36 H36B 0.9700 . ?
O1A C33A 1.404(19) . ?
O1A C36A 1.44(2) . ?
C33A H33C 0.9700 . ?
C33A H33D 0.9700 . ?
C33A C34A 1.52(2) . ?
C34A H34C 0.9700 . ?
C34A H34D 0.9700 . ?
C34A C35A 1.54(2) . ?
C35A H35C 0.9700 . ?
C35A H35D 0.9700 . ?
C35A C36A 1.56(2) . ?
C36A H36C 0.9700 . ?
C36A H36D 0.9700 . ?

loop_
_geom_torsion_atom_site_label_1
_geom_torsion_atom_site_label_2
_geom_torsion_atom_site_label_3
_geom_torsion_atom_site_label_4
_geom_torsion
_geom_torsion_site_symmetry_1
_geom_torsion_site_symmetry_2
_geom_torsion_site_symmetry_3
_geom_torsion_site_symmetry_4
_geom_torsion_publ_flag
La1 P2 C26 N2 -14.8(4) . . . . ?
La1 P2 C27 C28 15.4(6) . . . . ?
La1 P2 C27 C29 -110.0(6) . . . . ?
La1 P2 C30 C32 3.8(10) . . . . ?
La1 P2 C30 C31 -123.6(6) . . . . ?
La1 P1 C13 N1 -2.1(5) . . . . ?
La1 P1 C14 C15 83.8(9) . . . . ?
La1 P1 C14 C16 -149.2(5) . . . . ?
La1 P1 C17 C19 -108.3(7) . . . . ?
La1 P1 C17 C18 16.4(8) . . . . ?
La1 N2 C26 P2 23.0(6) . . . . ?
La1 N2 C25 C20 -25.4(9) . . . . ?
La1 N2 C25 C24 155.1(5) . . . . ?
La1 N1 C12 C7 -13.2(9) . . . . ?
La1 N1 C12 C11 166.0(5) . . . . ?
La1 N1 C13 P1 3.1(7) . . . . ?
La1 C2 C1 C7 -102.1(6) . . . . ?
La1 C2 C1 C6 76.2(6) . . . . ?
La1 C2 C3 C20 98.9(6) . . . . ?
La1 C2 C3 C4 -76.4(6) . . . . ?
La1 C1 C7 C12 12.4(8) . . . . ?
La1 C1 C7 C8 -169.9(6) . . . . ?
La1 C1 C6 C5 68.6(8) . . . . ?
La1 C3 C20 C25 12.0(7) . . . . ?
La1 C3 C20 C21 -163.3(6) . . . . ?
La1 C3 C4 C5 -65.7(7) . . . . ?
La1 N3 C37 La1 67.2(14) 2_667 . . . ?
Ni1 P2 C26 N2 -47.1(5) . . . . ?
Ni1 P2 C27 C28 64.8(7) . . . . ?
Ni1 P2 C27 C29 -60.6(7) . . . . ?
Ni1 P2 C30 C32 -33.5(7) . . . . ?
Ni1 P2 C30 C31 -160.9(6) . . . . ?
Ni1 P1 C13 N1 -31.7(6) . . . . ?
Ni1 P1 C14 C15 42.2(8) . . . . ?
Ni1 P1 C14 C16 169.2(6) . . . . ?
Ni1 P1 C17 C19 -57.9(8) . . . . ?
Ni1 P1 C17 C18 66.9(8) . . . . ?
P2 Ni1 C37 La1 91.64(11) . . . . ?
P1 Ni1 C37 La1 -88.71(16) . . . . ?
N2 C25 C24 C23 179.2(7) . . . . ?
N1 C12 C11 C10 -178.9(7) . . . . ?
C2 C1 C7 C12 94.3(8) . . . . ?
C2 C1 C7 C8 -88.1(9) . . . . ?
C2 C1 C6 C5 0.1(11) . . . . ?
C2 C3 C20 C25 -66.8(9) . . . . ?
C2 C3 C20 C21 117.9(8) . . . . ?
C2 C3 C4 C5 1.6(10) . . . . ?
C1 C2 C3 La1 72.2(6) . . . . ?
C1 C2 C3 C20 171.1(6) . . . . ?
C1 C2 C3 C4 -4.2(10) . . . . ?
C1 C7 C12 N1 -2.8(10) . . . . ?
C1 C7 C12 C11 177.9(6) . . . . ?
C1 C7 C8 C9 -178.2(7) . . . . ?
C1 C6 C5 C4 -2.5(12) . . . . ?
C3 C2 C1 La1 -72.9(6) . . . . ?
C3 C2 C1 C7 -175.0(6) . . . . ?
C3 C2 C1 C6 3.4(10) . . . . ?
C3 C20 C25 N2 4.2(10) . . . . ?
C3 C20 C25 C24 -176.3(6) . . . . ?
C3 C20 C21 C22 175.8(7) . . . . ?
C3 C4 C5 C6 1.6(12) . . . . ?
C20 C3 C4 C5 -173.9(7) . . . . ?
C20 C25 C24 C23 -0.3(10) . . . . ?
C20 C21 C22 C23 0.9(13) . . . . ?
C7 C1 C6 C5 178.5(7) . . . . ?
C7 C12 C11 C10 0.3(11) . . . . ?
C26 P2 C27 C28 -61.7(7) . . . . ?
C26 P2 C27 C29 172.9(6) . . . . ?
C26 P2 C30 C32 84.0(7) . . . . ?
C26 P2 C30 C31 -43.4(7) . . . . ?
C26 N2 C25 C20 167.8(6) . . . . ?
C26 N2 C25 C24 -11.8(9) . . . . ?
C25 N2 C26 P2 -169.1(4) . . . . ?
C25 C20 C21 C22 0.6(12) . . . . ?
C25 C24 C23 C22 1.9(13) . . . . ?
C27 P2 C26 N2 89.0(5) . . . . ?
C27 P2 C30 C32 -169.7(6) . . . . ?
C27 P2 C30 C31 62.9(7) . . . . ?
C9 C10 C11 C12 -0.6(13) . . . . ?
C4 C3 C20 C25 108.3(7) . . . . ?
C4 C3 C20 C21 -67.0(9) . . . . ?
C30 P2 C26 N2 -166.0(5) . . . . ?
C30 P2 C27 C28 -167.8(6) . . . . ?
C30 P2 C27 C29 66.8(7) . . . . ?
C21 C20 C25 N2 179.5(6) . . . . ?
C21 C20 C25 C24 -0.9(10) . . . . ?
C12 N1 C13 P1 174.6(5) . . . . ?
C12 C7 C8 C9 -0.7(12) . . . . ?
C8 C7 C12 N1 179.6(7) . . . . ?
C8 C7 C12 C11 0.4(10) . . . . ?
C8 C9 C10 C11 0.4(13) . . . . ?
C10 C9 C8 C7 0.3(12) . . . . ?
C24 C23 C22 C21 -2.1(13) . . . . ?
C13 P1 C14 C15 164.4(7) . . . . ?
C13 P1 C14 C16 -68.6(7) . . . . ?
C13 P1 C17 C19 173.6(7) . . . . ?
C13 P1 C17 C18 -61.6(7) . . . . ?
C13 N1 C12 C7 176.7(6) . . . . ?
C13 N1 C12 C11 -4.2(10) . . . . ?
C14 P1 C13 N1 -150.4(5) . . . . ?
C14 P1 C17 C19 67.1(8) . . . . ?
C14 P1 C17 C18 -168.1(7) . . . . ?
C6 C1 C7 C12 -84.0(8) . . . . ?
C6 C1 C7 C8 93.6(9) . . . . ?
C17 P1 C13 N1 98.8(6) . . . . ?
C17 P1 C14 C15 -87.6(8) . . . . ?
C17 P1 C14 C16 39.4(8) . . . . ?
O1 C33 C34 C35 -26(3) . . . . ?
C33 O1 C36 C35 1(3) . . . . ?
C33 C34 C35 C36 27(3) . . . . ?
C34 C35 C36 O1 -18(3) . . . . ?
C36 O1 C33 C34 16(3) . . . . ?
O1A C33A C34A C35A -11(5) . . . . ?
C33A O1A C36A C35A 31(5) . . . . ?
C33A C34A C35A C36A 28(5) . . . . ?
C34A C35A C36A O1A -35(4) . . . . ?
C36A O1A C33A C34A -13(5) . . . . ?
